data_7241285
loop_
_publ_author_name
'Hatcher, Lauren E.'
'Burgess, Ayrton J.'
'Payne, Pollyanna'
'Wilson, Chick C.'

_publ_section_title
;
 From structure to crystallisation and pharmaceutical manufacturing: the
 CSD in CMAC Workflows
;
_journal_name_full CrystEngComm
_journal_paper_doi 10.1039/D0CE00898B
_journal_year 2020
_chemical_formula_moiety 'C14 H10 F3 N1 O2, 0.5(C10 H8 N2)'
_chemical_formula_sum 'C19 H14 F3 N2 O2'
_chemical_formula_weight 359.32
_chemical_melting_point 321
_chemical_name_common
;
flufenamic acid 2,2'-bipyridine (2:1) co-crystal
;
_space_group_crystal_system monoclinic
_space_group_IT_number 14
_space_group_name_Hall '-P 2ybc'
_space_group_name_H-M_alt 'P 1 21/c 1'
_atom_sites_solution_hydrogens mixed
_audit_creation_method SHELXL-2018/3
_audit_update_record
;
2020-06-22 deposited with the CCDC.	2020-09-15 downloaded from the CCDC.
;
_cell_angle_alpha 90
_cell_angle_beta 100.355(7)
_cell_angle_gamma 90
_cell_formula_units_Z 4
_cell_length_a 9.6550(8)
_cell_length_b 7.8337(4)
_cell_length_c 21.8957(16)
_cell_measurement_reflns_used 1062
_cell_measurement_temperature 150(2)
_cell_measurement_theta_max 22.4170
_cell_measurement_theta_min 3.2100
_cell_volume 1629.1(2)
_computing_cell_refinement 'CrysAlisPro 1.171.39.46 (Rigaku OD, 2018)'
_computing_data_collection 'CrysAlisPro 1.171.39.46 (Rigaku OD, 2018)'
_computing_data_reduction 'CrysAlisPro 1.171.39.46 (Rigaku OD, 2018)'
_computing_molecular_graphics 'OLEX2 (Dolomanov et al., 2009)'
_computing_publication_material 'MERCURY (Macrae et al., 2008)'
_computing_structure_refinement 'SHELXL-2018/3 (Sheldrick, 2018)'
_computing_structure_solution 'SHELXT 2014/4 (Sheldrick, 2014)'
_diffrn_ambient_temperature 150(2)
_diffrn_detector_area_resol_mean 10.3795
_diffrn_measured_fraction_theta_full 0.998
_diffrn_measured_fraction_theta_max 0.998
_diffrn_measurement_device 'four-circle diffractometer'
_diffrn_measurement_device_type 'Xcalibur, Atlas, Gemini ultra'
_diffrn_measurement_method '\w scans'
_diffrn_radiation_type MoK\a
_diffrn_radiation_wavelength 0.71073
_diffrn_reflns_av_R_equivalents 0.0649
_diffrn_reflns_av_unetI/netI 0.1083
_diffrn_reflns_Laue_measured_fraction_full 0.998
_diffrn_reflns_Laue_measured_fraction_max 0.998
_diffrn_reflns_limit_h_max 11
_diffrn_reflns_limit_h_min -7
_diffrn_reflns_limit_k_max 8
_diffrn_reflns_limit_k_min -9
_diffrn_reflns_limit_l_max 25
_diffrn_reflns_limit_l_min -26
_diffrn_reflns_number 7063
_diffrn_reflns_point_group_measured_fraction_full 0.998
_diffrn_reflns_point_group_measured_fraction_max 0.998
_diffrn_reflns_theta_full 25.000
_diffrn_reflns_theta_max 25.681
_diffrn_reflns_theta_min 3.104
_diffrn_source 'fine-focus sealed X-ray tube'
_exptl_absorpt_coefficient_mu 0.119
_exptl_absorpt_correction_T_max 1.00000
_exptl_absorpt_correction_T_min 0.93042
_exptl_absorpt_correction_type multi-scan
_exptl_absorpt_process_details
;
CrysAlisPro 1.171.39.46 (Rigaku Oxford Diffraction, 2018)
Empirical absorption correction using spherical harmonics,
 implemented in SCALE3 ABSPACK scaling algorithm.
;
_exptl_crystal_colour colourless
_exptl_crystal_density_diffrn 1.465
_exptl_crystal_description plate
_exptl_crystal_F_000 740
_exptl_crystal_recrystallization_method 'Re-crystallisation from solvent: ethyl acetate'
_exptl_crystal_size_max 0.610
_exptl_crystal_size_mid 0.450
_exptl_crystal_size_min 0.050
_refine_diff_density_max 0.275
_refine_diff_density_min -0.239
_refine_diff_density_rms 0.053
_refine_ls_extinction_method none
_refine_ls_goodness_of_fit_ref 1.009
_refine_ls_hydrogen_treatment mixed
_refine_ls_matrix_type full
_refine_ls_number_parameters 256
_refine_ls_number_reflns 3095
_refine_ls_number_restraints 43
_refine_ls_restrained_S_all 1.015
_refine_ls_R_factor_all 0.1393
_refine_ls_R_factor_gt 0.0585
_refine_ls_shift/su_max 0.000
_refine_ls_shift/su_mean 0.000
_refine_ls_structure_factor_coef Fsqd
_refine_ls_weighting_details 'w=1/[\s^2^(Fo^2^)+(0.0230P)^2^] where P=(Fo^2^+2Fc^2^)/3'
_refine_ls_weighting_scheme calc
_refine_ls_wR_factor_gt 0.0854
_refine_ls_wR_factor_ref 0.1106
_reflns_Friedel_coverage 0.000
_reflns_number_gt 1646
_reflns_number_total 3095
_reflns_threshold_expression 'I > 2\s(I)'
_cod_data_source_file d0ce00898b2.cif
_cod_data_source_block p18ccw46
_cod_original_sg_symbol_H-M 'P 21/c'
_cod_database_code 7241285
_shelx_shelxl_version_number 2018/3
_shelx_space_group_comment
;
The symmetry employed for this shelxl refinement is uniquely defined
by the following loop, which should always be used as a source of
symmetry information in preference to the above space-group names.
They are only intended as comments.
;
_shelx_estimated_absorpt_t_min 0.931
_shelx_estimated_absorpt_t_max 0.994

loop_
_space_group_symop_operation_xyz
'x, y, z'
'-x, y+1/2, -z+1/2'
'-x, -y, -z'
'x, -y-1/2, z-1/2'

loop_
_atom_site_label
_atom_site_type_symbol
_atom_site_fract_x
_atom_site_fract_y
_atom_site_fract_z
_atom_site_U_iso_or_equiv
_atom_site_adp_type
_atom_site_occupancy
_atom_site_site_symmetry_order
_atom_site_calc_flag
_atom_site_refinement_flags_posn
_atom_site_refinement_flags_adp
_atom_site_refinement_flags_occupancy
_atom_site_disorder_assembly
_atom_site_disorder_group
O1 O 0.4785(2) 0.5572(3) 0.58570(10) 0.0405(6) Uani 1 1 d . . . . .
O2 O 0.6116(2) 0.7214(2) 0.65591(9) 0.0381(6) Uani 1 1 d . . . . .
N1 N 0.7655(3) 0.5689(3) 0.75342(11) 0.0333(7) Uani 1 1 d . . . . .
C1 C 0.5644(3) 0.5803(4) 0.63972(13) 0.0298(8) Uani 1 1 d . . . . .
C2 C 0.5955(3) 0.4214(3) 0.67645(13) 0.0257(7) Uani 1 1 d . . . . .
C3 C 0.5207(3) 0.2732(3) 0.65628(14) 0.0315(8) Uani 1 1 d . . . . .
H3 H 0.452477 0.276017 0.619174 0.038 Uiso 1 1 calc R U . . .
C4 C 0.5442(3) 0.1229(3) 0.68927(15) 0.0365(8) Uani 1 1 d . . . . .
H4 H 0.494560 0.021905 0.674646 0.044 Uiso 1 1 calc R U . . .
C5 C 0.6410(3) 0.1217(4) 0.74380(15) 0.0364(8) Uani 1 1 d . . . . .
H5 H 0.657493 0.018795 0.766929 0.044 Uiso 1 1 calc R U . . .
C6 C 0.7142(3) 0.2667(3) 0.76541(13) 0.0325(8) Uani 1 1 d . . . . .
H6 H 0.778653 0.262775 0.803653 0.039 Uiso 1 1 calc R U . . .
C7 C 0.6952(3) 0.4200(3) 0.73195(13) 0.0285(7) Uani 1 1 d . . . . .
C8 C 0.8895(3) 0.5891(3) 0.79671(13) 0.0281(7) Uani 1 1 d . . . . .
C9 C 0.9967(3) 0.4681(3) 0.80862(13) 0.0290(7) Uani 1 1 d . . . . .
H9 H 0.985485 0.361151 0.787894 0.035 Uiso 1 1 calc R U . . .
C10 C 1.1189(3) 0.5017(3) 0.85005(13) 0.0310(8) Uani 1 1 d . . . . .
H10 H 1.190181 0.416919 0.858174 0.037 Uiso 1 1 calc R U . . .
C11 C 1.1386(3) 0.6580(3) 0.87999(13) 0.0304(8) Uani 1 1 d . . . . .
H11 H 1.222670 0.681382 0.908623 0.036 Uiso 1 1 calc R U . . .
C12 C 1.0333(3) 0.7792(3) 0.86729(13) 0.0279(7) Uani 1 1 d D . . . .
C13 C 0.9100(3) 0.7461(3) 0.82658(13) 0.0293(8) Uani 1 1 d . . . . .
H13 H 0.838726 0.830970 0.818875 0.035 Uiso 1 1 calc R U . . .
F1 F 0.9464(3) 0.9969(3) 0.92441(18) 0.0810(12) Uani 0.871(4) 1 d D . P A 1
F2 F 1.0625(4) 1.0746(3) 0.85688(13) 0.0767(11) Uani 0.871(4) 1 d D . P A 1
F3 F 1.1687(4) 0.9661(3) 0.93953(15) 0.0865(13) Uani 0.871(4) 1 d D . P A 1
C14 C 1.0530(5) 0.9495(5) 0.8974(2) 0.0375(8) Uani 0.871(4) 1 d D . P A 1
F1A F 0.942(2) 1.055(2) 0.8845(11) 0.0810(12) Uani 0.129(4) 1 d D . P A 2
F2A F 1.150(2) 1.047(2) 0.8873(10) 0.0767(11) Uani 0.129(4) 1 d D . P A 2
F3A F 1.067(3) 0.931(2) 0.9581(9) 0.0865(13) Uani 0.129(4) 1 d D . P A 2
C14A C 1.047(3) 0.9510(18) 0.8989(11) 0.0375(8) Uani 0.129(4) 1 d D . P A 2
N2 N 0.3863(3) 0.8614(3) 0.53493(10) 0.0294(6) Uani 1 1 d . . . . .
C15 C 0.2602(4) 0.8650(4) 0.55230(13) 0.0369(8) Uani 1 1 d . . . . .
H15 H 0.229706 0.764819 0.570452 0.044 Uiso 1 1 calc R U . . .
C16 C 0.1723(4) 1.0041(4) 0.54553(13) 0.0382(8) Uani 1 1 d . . . . .
H16 H 0.084403 1.001230 0.559282 0.046 Uiso 1 1 calc R U . . .
C17 C 0.2157(3) 1.1479(4) 0.51817(14) 0.0393(8) Uani 1 1 d . . . . .
H17 H 0.157283 1.246171 0.512003 0.047 Uiso 1 1 calc R U . . .
C18 C 0.3448(3) 1.1477(4) 0.49984(13) 0.0322(8) Uani 1 1 d . . . . .
H18 H 0.376117 1.246328 0.481079 0.039 Uiso 1 1 calc R U . . .
C19 C 0.4291(3) 1.0029(3) 0.50879(12) 0.0259(7) Uani 1 1 d . . . . .
H1A H 0.724(3) 0.666(4) 0.7296(13) 0.051(10) Uiso 1 1 d . . . . .
H1 H 0.459(4) 0.662(4) 0.5661(15) 0.073(12) Uiso 1 1 d . . . . .

loop_
_atom_site_aniso_label
_atom_site_aniso_U_11
_atom_site_aniso_U_22
_atom_site_aniso_U_33
_atom_site_aniso_U_23
_atom_site_aniso_U_13
_atom_site_aniso_U_12
O1 0.0465(17) 0.0313(12) 0.0377(14) 0.0080(11) -0.0089(12) -0.0037(11)
O2 0.0418(15) 0.0236(11) 0.0436(13) 0.0028(10) -0.0068(11) -0.0028(10)
N1 0.0355(19) 0.0237(13) 0.0363(16) -0.0005(12) -0.0050(13) 0.0013(13)
C1 0.026(2) 0.0309(17) 0.0305(19) 0.0003(15) 0.0012(15) 0.0012(15)
C2 0.029(2) 0.0198(14) 0.0297(18) 0.0008(13) 0.0077(15) 0.0006(13)
C3 0.029(2) 0.0280(16) 0.0364(18) -0.0044(14) 0.0040(15) 0.0011(14)
C4 0.035(2) 0.0240(17) 0.053(2) 0.0021(15) 0.0125(18) -0.0010(14)
C5 0.040(2) 0.0256(17) 0.046(2) 0.0116(15) 0.0147(18) 0.0024(15)
C6 0.034(2) 0.0355(18) 0.0284(17) 0.0042(14) 0.0051(15) 0.0048(15)
C7 0.033(2) 0.0224(15) 0.0309(18) 0.0001(14) 0.0071(15) 0.0023(14)
C8 0.030(2) 0.0293(16) 0.0231(16) 0.0027(14) -0.0007(14) 0.0014(15)
C9 0.034(2) 0.0251(16) 0.0284(17) -0.0039(13) 0.0067(15) 0.0043(14)
C10 0.030(2) 0.0292(16) 0.0341(18) 0.0037(14) 0.0066(15) 0.0079(15)
C11 0.029(2) 0.0321(17) 0.0296(18) 0.0041(14) 0.0051(15) -0.0001(15)
C12 0.035(2) 0.0254(16) 0.0248(16) 0.0033(13) 0.0083(15) -0.0002(14)
C13 0.034(2) 0.0242(16) 0.0292(17) 0.0034(13) 0.0035(15) 0.0083(14)
F1 0.087(2) 0.0527(17) 0.123(3) -0.0472(18) 0.073(2) -0.0225(15)
F2 0.144(3) 0.0301(13) 0.0569(19) 0.0035(13) 0.0209(19) -0.0150(16)
F3 0.081(3) 0.0512(15) 0.103(2) -0.0379(16) -0.051(2) 0.0112(16)
C14 0.044(3) 0.0303(18) 0.037(2) -0.0015(16) 0.0020(18) -0.0014(17)
F1A 0.087(2) 0.0527(17) 0.123(3) -0.0472(18) 0.073(2) -0.0225(15)
F2A 0.144(3) 0.0301(13) 0.0569(19) 0.0035(13) 0.0209(19) -0.0150(16)
F3A 0.081(3) 0.0512(15) 0.103(2) -0.0379(16) -0.051(2) 0.0112(16)
C14A 0.044(3) 0.0303(18) 0.037(2) -0.0015(16) 0.0020(18) -0.0014(17)
N2 0.0283(17) 0.0340(14) 0.0238(14) 0.0059(11) -0.0012(12) -0.0035(13)
C15 0.031(2) 0.0469(19) 0.0310(19) 0.0065(15) 0.0017(16) -0.0079(17)
C16 0.033(2) 0.055(2) 0.0275(18) 0.0023(16) 0.0067(16) 0.0060(18)
C17 0.035(2) 0.045(2) 0.037(2) 0.0007(16) 0.0055(17) 0.0119(17)
C18 0.031(2) 0.0323(17) 0.0322(18) 0.0029(14) 0.0036(15) 0.0045(15)
C19 0.028(2) 0.0272(15) 0.0205(16) -0.0017(13) -0.0013(14) -0.0014(15)

loop_
_atom_type_symbol
_atom_type_description
_atom_type_scat_dispersion_real
_atom_type_scat_dispersion_imag
_atom_type_scat_source
C C 0.0033 0.0016 'International Tables Vol C Tables 4.2.6.8 and 6.1.1.4'
H H 0.0000 0.0000 'International Tables Vol C Tables 4.2.6.8 and 6.1.1.4'
F F 0.0171 0.0103 'International Tables Vol C Tables 4.2.6.8 and 6.1.1.4'
N N 0.0061 0.0033 'International Tables Vol C Tables 4.2.6.8 and 6.1.1.4'
O O 0.0106 0.0060 'International Tables Vol C Tables 4.2.6.8 and 6.1.1.4'

loop_
_geom_angle_atom_site_label_1
_geom_angle_atom_site_label_2
_geom_angle_atom_site_label_3
_geom_angle
_geom_angle_site_symmetry_1
_geom_angle_site_symmetry_3
_geom_angle_publ_flag
C1 O1 H1 110(2) . . ?
C7 N1 C8 129.3(2) . . ?
C7 N1 H1A 110.5(18) . . ?
C8 N1 H1A 119.7(18) . . ?
O2 C1 O1 121.4(3) . . ?
O2 C1 C2 125.0(3) . . ?
O1 C1 C2 113.7(3) . . ?
C3 C2 C7 120.0(3) . . ?
C3 C2 C1 118.9(3) . . ?
C7 C2 C1 121.0(3) . . ?
C4 C3 C2 121.2(3) . . ?
C4 C3 H3 119.4 . . ?
C2 C3 H3 119.4 . . ?
C5 C4 C3 118.8(3) . . ?
C5 C4 H4 120.6 . . ?
C3 C4 H4 120.6 . . ?
C6 C5 C4 121.3(3) . . ?
C6 C5 H5 119.4 . . ?
C4 C5 H5 119.4 . . ?
C5 C6 C7 121.1(3) . . ?
C5 C6 H6 119.4 . . ?
C7 C6 H6 119.4 . . ?
N1 C7 C6 122.2(3) . . ?
N1 C7 C2 120.2(2) . . ?
C6 C7 C2 117.6(3) . . ?
C13 C8 C9 118.4(3) . . ?
C13 C8 N1 116.9(3) . . ?
C9 C8 N1 124.6(3) . . ?
C10 C9 C8 120.8(3) . . ?
C10 C9 H9 119.6 . . ?
C8 C9 H9 119.6 . . ?
C9 C10 C11 120.6(3) . . ?
C9 C10 H10 119.7 . . ?
C11 C10 H10 119.7 . . ?
C12 C11 C10 118.6(3) . . ?
C12 C11 H11 120.7 . . ?
C10 C11 H11 120.7 . . ?
C13 C12 C11 121.3(3) . . ?
C13 C12 C14 118.9(3) . . ?
C11 C12 C14 119.8(3) . . ?
C13 C12 C14A 117.4(10) . . ?
C11 C12 C14A 121.2(10) . . ?
C12 C13 C8 120.3(3) . . ?
C12 C13 H13 119.9 . . ?
C8 C13 H13 119.9 . . ?
F3 C14 F1 106.8(4) . . ?
F3 C14 F2 103.9(4) . . ?
F1 C14 F2 104.0(3) . . ?
F3 C14 C12 115.0(3) . . ?
F1 C14 C12 113.7(4) . . ?
F2 C14 C12 112.4(3) . . ?
F3A C14A F1A 106.8(18) . . ?
F3A C14A F2A 106.9(18) . . ?
F1A C14A F2A 100.4(17) . . ?
F3A C14A C12 109.6(15) . . ?
F1A C14A C12 116.6(17) . . ?
F2A C14A C12 115.6(16) . . ?
C15 N2 C19 117.9(2) . . ?
N2 C15 C16 124.2(3) . . ?
N2 C15 H15 117.9 . . ?
C16 C15 H15 117.9 . . ?
C15 C16 C17 117.7(3) . . ?
C15 C16 H16 121.1 . . ?
C17 C16 H16 121.1 . . ?
C18 C17 C16 119.3(3) . . ?
C18 C17 H17 120.4 . . ?
C16 C17 H17 120.4 . . ?
C17 C18 C19 119.9(3) . . ?
C17 C18 H18 120.1 . . ?
C19 C18 H18 120.1 . . ?
N2 C19 C18 121.0(3) . . ?
N2 C19 C19 116.8(3) . 3_676 ?
C18 C19 C19 122.1(3) . 3_676 ?

loop_
_geom_bond_atom_site_label_1
_geom_bond_atom_site_label_2
_geom_bond_distance
_geom_bond_site_symmetry_2
_geom_bond_publ_flag
O1 C1 1.330(3) . ?
O1 H1 0.93(3) . ?
O2 C1 1.224(3) . ?
N1 C7 1.389(3) . ?
N1 C8 1.396(4) . ?
N1 H1A 0.97(3) . ?
C1 C2 1.483(4) . ?
C2 C3 1.396(4) . ?
C2 C7 1.408(4) . ?
C3 C4 1.379(4) . ?
C3 H3 0.9500 . ?
C4 C5 1.378(4) . ?
C4 H4 0.9500 . ?
C5 C6 1.376(4) . ?
C5 H5 0.9500 . ?
C6 C7 1.402(4) . ?
C6 H6 0.9500 . ?
C8 C13 1.390(4) . ?
C8 C9 1.393(4) . ?
C9 C10 1.378(4) . ?
C9 H9 0.9500 . ?
C10 C11 1.386(4) . ?
C10 H10 0.9500 . ?
C11 C12 1.382(4) . ?
C11 H11 0.9500 . ?
C12 C13 1.377(4) . ?
C12 C14 1.486(5) . ?
C12 C14A 1.508(10) . ?
C13 H13 0.9500 . ?
F1 C14 1.328(5) . ?
F2 C14 1.336(5) . ?
F3 C14 1.320(5) . ?
F1A C14A 1.295(18) . ?
F2A C14A 1.302(18) . ?
F3A C14A 1.287(18) . ?
N2 C15 1.339(4) . ?
N2 C19 1.346(3) . ?
C15 C16 1.374(4) . ?
C15 H15 0.9500 . ?
C16 C17 1.376(4) . ?
C16 H16 0.9500 . ?
C17 C18 1.376(4) . ?
C17 H17 0.9500 . ?
C18 C19 1.389(4) . ?
C18 H18 0.9500 . ?
C19 C19 1.488(6) 3_676 ?

loop_
_geom_torsion_atom_site_label_1
_geom_torsion_atom_site_label_2
_geom_torsion_atom_site_label_3
_geom_torsion_atom_site_label_4
_geom_torsion
_geom_torsion_site_symmetry_1
_geom_torsion_site_symmetry_2
_geom_torsion_site_symmetry_3
_geom_torsion_site_symmetry_4
_geom_torsion_publ_flag
O2 C1 C2 C3 171.8(3) . . . . ?
O1 C1 C2 C3 -8.3(4) . . . . ?
O2 C1 C2 C7 -6.1(5) . . . . ?
O1 C1 C2 C7 173.8(3) . . . . ?
C7 C2 C3 C4 -1.1(5) . . . . ?
C1 C2 C3 C4 -179.1(3) . . . . ?
C2 C3 C4 C5 1.6(5) . . . . ?
C3 C4 C5 C6 -0.3(5) . . . . ?
C4 C5 C6 C7 -1.5(5) . . . . ?
C8 N1 C7 C6 21.3(5) . . . . ?
C8 N1 C7 C2 -162.1(3) . . . . ?
C5 C6 C7 N1 178.6(3) . . . . ?
C5 C6 C7 C2 1.9(4) . . . . ?
C3 C2 C7 N1 -177.4(3) . . . . ?
C1 C2 C7 N1 0.5(4) . . . . ?
C3 C2 C7 C6 -0.6(4) . . . . ?
C1 C2 C7 C6 177.3(3) . . . . ?
C7 N1 C8 C13 -157.0(3) . . . . ?
C7 N1 C8 C9 27.5(5) . . . . ?
C13 C8 C9 C10 1.5(4) . . . . ?
N1 C8 C9 C10 176.9(3) . . . . ?
C8 C9 C10 C11 -1.1(4) . . . . ?
C9 C10 C11 C12 -0.1(4) . . . . ?
C10 C11 C12 C13 1.0(4) . . . . ?
C10 C11 C12 C14 -178.5(3) . . . . ?
C10 C11 C12 C14A 179.2(11) . . . . ?
C11 C12 C13 C8 -0.6(4) . . . . ?
C14 C12 C13 C8 178.8(3) . . . . ?
C14A C12 C13 C8 -178.9(11) . . . . ?
C9 C8 C13 C12 -0.6(4) . . . . ?
N1 C8 C13 C12 -176.3(3) . . . . ?
C13 C12 C14 F3 174.7(4) . . . . ?
C11 C12 C14 F3 -5.9(6) . . . . ?
C13 C12 C14 F1 51.2(5) . . . . ?
C11 C12 C14 F1 -129.3(4) . . . . ?
C13 C12 C14 F2 -66.6(5) . . . . ?
C11 C12 C14 F2 112.8(4) . . . . ?
C13 C12 C14A F3A 120.7(18) . . . . ?
C11 C12 C14A F3A -58(2) . . . . ?
C13 C12 C14A F1A -1(2) . . . . ?
C11 C12 C14A F1A -179.0(16) . . . . ?
C13 C12 C14A F2A -118.4(18) . . . . ?
C11 C12 C14A F2A 63(2) . . . . ?
C19 N2 C15 C16 -0.5(4) . . . . ?
N2 C15 C16 C17 1.2(5) . . . . ?
C15 C16 C17 C18 -1.1(4) . . . . ?
C16 C17 C18 C19 0.3(5) . . . . ?
C15 N2 C19 C18 -0.3(4) . . . . ?
C15 N2 C19 C19 178.7(3) . . . 3_676 ?
C17 C18 C19 N2 0.4(4) . . . . ?
C17 C18 C19 C19 -178.5(3) . . . 3_676 ?
